data_4306091
loop_
_publ_author_name
'Ming-Feng Tang'
'Pei-Yun Chiang'
'Yu-Han Su'
'Yu-Chi Jung'
'Guang-Yi Hou'
'Bor-Chen Chang'
'Kwang-Hwa Lii'

_publ_contact_author
;
Kwang-Hwa Lii
Department of Chemistry
National Central University
Jhongli, Taiwan 320
;
_publ_contact_author_email
;
liikh@cc.ncu.edu.tw
;
_publ_section_title
;
Flux Synthesis, Crystal Structures, and Luminescence Properties of
Salt-Inclusion Lanthanide Silicates: [K9F2][Ln3Si12O32] (Ln = Sm, Eu, Gd)
;
_journal_name_full 'Inorganic Chemistry'
_journal_page_first 8985
_journal_page_last 8989
_journal_paper_doi 10.1021/ic801007k
_journal_volume 47
_journal_year 2008
_chemical_formula_moiety '[K9F2][Sm3Si12O32]'
_chemical_formula_sum 'F2 K9 O32 Si12 Sm3'
_chemical_formula_weight 1690.03
_chemical_name_systematic
; 
 ? 
;
_space_group_IT_number 2
_symmetry_cell_setting triclinic
_symmetry_space_group_name_Hall '-P 1'
_symmetry_space_group_name_H-M 'P -1'
_atom_sites_solution_hydrogens -
_atom_sites_solution_primary direct
_atom_sites_solution_secondary difmap
_audit_creation_method SHELXL-97
_cell_angle_alpha 87.6100(10)
_cell_angle_beta 89.4450(10)
_cell_angle_gamma 80.0810(10)
_cell_formula_units_Z 1
_cell_length_a 6.9152(6)
_cell_length_b 11.3996(10)
_cell_length_c 11.5308(10)
_cell_measurement_temperature 294(2)
_cell_volume 894.61(13)
_computing_cell_refinement 'Bruker Smart'
_computing_data_collection 'Bruker Smart'
_computing_data_reduction 'Bruker SHELXTL'
_computing_molecular_graphics Diamond
_computing_structure_refinement 'SHELXL-97 (Sheldrick, 1997)'
_computing_structure_solution 'SHELXS-97 (Sheldrick, 1990)'
_diffrn_ambient_temperature 294(2)
_diffrn_measured_fraction_theta_full 0.993
_diffrn_measured_fraction_theta_max 0.993
_diffrn_measurement_device_type 'CCD area detector'
_diffrn_measurement_method 'phi and omega scan'
_diffrn_radiation_monochromator graphite
_diffrn_radiation_source 'fine-focus sealed tube'
_diffrn_radiation_type MoK\a
_diffrn_radiation_wavelength 0.71073
_diffrn_reflns_av_R_equivalents 0.0231
_diffrn_reflns_av_sigmaI/netI 0.0279
_diffrn_reflns_limit_h_max 9
_diffrn_reflns_limit_h_min -9
_diffrn_reflns_limit_k_max 15
_diffrn_reflns_limit_k_min -15
_diffrn_reflns_limit_l_max 15
_diffrn_reflns_limit_l_min -15
_diffrn_reflns_number 10503
_diffrn_reflns_theta_full 28.29
_diffrn_reflns_theta_max 28.29
_diffrn_reflns_theta_min 1.77
_exptl_absorpt_coefficient_mu 6.429
_exptl_absorpt_correction_T_max 0.945
_exptl_absorpt_correction_T_min 0.746
_exptl_absorpt_correction_type empirical
_exptl_crystal_colour colorless
_exptl_crystal_density_diffrn 3.137
_exptl_crystal_density_method 'not measured'
_exptl_crystal_description pillar
_exptl_crystal_F_000 799
_exptl_crystal_size_max 0.23
_exptl_crystal_size_mid 0.04
_exptl_crystal_size_min 0.02
_refine_diff_density_max 1.188
_refine_diff_density_min -0.852
_refine_diff_density_rms 0.148
_refine_ls_extinction_coef none
_refine_ls_extinction_method none
_refine_ls_goodness_of_fit_ref 1.053
_refine_ls_hydrogen_treatment -
_refine_ls_matrix_type full
_refine_ls_number_parameters 265
_refine_ls_number_reflns 4407
_refine_ls_number_restraints 0
_refine_ls_restrained_S_all 1.053
_refine_ls_R_factor_all 0.0266
_refine_ls_R_factor_gt 0.0240
_refine_ls_shift/su_max 0.001
_refine_ls_shift/su_mean 0.000
_refine_ls_structure_factor_coef Fsqd
_refine_ls_weighting_details 'calc w=1/[\s^2^(Fo^2^)+(0.0249P)^2^+2.1410P] where P=(Fo^2^+2Fc^2^)/3'
_refine_ls_weighting_scheme calc
_refine_ls_wR_factor_gt 0.0565
_refine_ls_wR_factor_ref 0.0575
_reflns_number_gt 4079
_reflns_number_total 4407
_reflns_threshold_expression >2sigma(I)
_cod_data_source_file ic801007k_si_002_2.cif
_cod_data_source_block 07ja17m
_cod_database_code 4306091

loop_
_symmetry_equiv_pos_as_xyz
'x, y, z'
'-x, -y, -z'

loop_
_atom_site_label
_atom_site_type_symbol
_atom_site_fract_x
_atom_site_fract_y
_atom_site_fract_z
_atom_site_U_iso_or_equiv
_atom_site_adp_type
_atom_site_occupancy
_atom_site_symmetry_multiplicity
_atom_site_calc_flag
_atom_site_refinement_flags
_atom_site_disorder_assembly
_atom_site_disorder_group
K1 K 0.26296(15) -0.38498(9) 0.01657(9) 0.0282(2) Uani 1 1 d . . .
K2 K 0.16920(14) -0.19165(8) -0.22072(8) 0.02251(18) Uani 1 1 d . . .
K3 K 0.16877(16) -0.15397(11) 0.21334(9) 0.0358(2) Uani 1 1 d . . .
K4 K 0.5000 0.0000 0.0000 0.0447(4) Uani 1 2 d S . .
K5 K 0.01786(13) 0.33051(7) 0.51085(7) 0.01921(17) Uani 1 1 d . . .
F1 F 0.2456(4) -0.1563(2) -0.0043(2) 0.0345(6) Uani 1 1 d . . .
Sm1 Sm 0.0000 0.0000 0.5000 0.00939(6) Uani 1 2 d S . .
Sm2 Sm 0.48577(3) 0.485132(15) 0.334431(15) 0.00945(5) Uani 1 1 d . . .
Si1 Si 0.55192(14) 0.23297(8) 0.51113(8) 0.00897(18) Uani 1 1 d . . .
Si2 Si 0.33861(14) 0.13880(8) 0.31059(8) 0.00928(18) Uani 1 1 d . . .
Si3 Si 0.65709(14) -0.09019(8) 0.30372(8) 0.00920(18) Uani 1 1 d . . .
Si4 Si 0.68831(14) -0.30369(8) 0.15870(8) 0.00993(18) Uani 1 1 d . . .
Si5 Si -0.01752(14) -0.51518(8) 0.25610(8) 0.01036(19) Uani 1 1 d . . .
Si6 Si 0.28449(15) -0.66733(8) 0.11671(8) 0.01041(19) Uani 1 1 d . . .
O1 O 0.5253(4) 0.3758(2) 0.5181(2) 0.0134(5) Uani 1 1 d . . .
O2 O 0.4879(4) 0.2129(2) 0.3750(2) 0.0144(5) Uani 1 1 d . . .
O3 O 0.3859(4) 0.1831(2) 0.5928(2) 0.0142(5) Uani 1 1 d . . .
O4 O 0.7666(4) 0.1648(2) 0.5400(2) 0.0154(5) Uani 1 1 d . . .
O5 O 0.1460(4) 0.1287(2) 0.3810(2) 0.0155(5) Uani 1 1 d . . .
O6 O 0.2844(4) 0.2041(2) 0.1832(2) 0.0173(6) Uani 1 1 d . . .
O7 O 0.4610(4) 0.0087(2) 0.2769(2) 0.0175(6) Uani 1 1 d . . .
O8 O 0.6869(4) -0.1634(2) 0.1843(2) 0.0142(5) Uani 1 1 d . . .
O9 O 0.8453(4) -0.0346(2) 0.3298(2) 0.0147(5) Uani 1 1 d . . .
O10 O 0.8957(4) -0.3760(2) 0.2127(2) 0.0186(6) Uani 1 1 d . . .
O11 O 0.7084(4) -0.3092(2) 0.0200(2) 0.0196(6) Uani 1 1 d . . .
O12 O 0.4999(4) -0.3508(2) 0.2088(2) 0.0148(5) Uani 1 1 d . . .
O13 O 0.1557(4) -0.5106(2) 0.3454(2) 0.0152(5) Uani 1 1 d . . .
O14 O -0.1876(4) -0.5798(2) 0.3093(2) 0.0162(5) Uani 1 1 d . . .
O15 O 0.0697(4) -0.5840(2) 0.1373(2) 0.0186(6) Uani 1 1 d . . .
O16 O 0.4585(4) -0.6040(2) 0.1556(2) 0.0165(5) Uani 1 1 d . . .

loop_
_atom_site_aniso_label
_atom_site_aniso_U_11
_atom_site_aniso_U_22
_atom_site_aniso_U_33
_atom_site_aniso_U_23
_atom_site_aniso_U_13
_atom_site_aniso_U_12
K1 0.0315(5) 0.0268(5) 0.0266(5) 0.0031(4) -0.0015(4) -0.0072(4)
K2 0.0256(5) 0.0207(4) 0.0213(4) 0.0016(3) -0.0016(4) -0.0047(3)
K3 0.0306(6) 0.0503(6) 0.0233(5) -0.0073(4) 0.0043(4) 0.0029(5)
K4 0.0563(11) 0.0477(10) 0.0352(9) 0.0150(7) -0.0157(8) -0.0259(8)
K5 0.0235(4) 0.0155(4) 0.0182(4) -0.0011(3) 0.0015(3) -0.0022(3)
F1 0.0467(18) 0.0319(14) 0.0258(14) -0.0013(11) -0.0013(13) -0.0093(13)
Sm1 0.00942(12) 0.00944(12) 0.00910(12) -0.00010(8) 0.00065(9) -0.00114(9)
Sm2 0.00896(9) 0.01063(9) 0.00871(9) -0.00026(6) 0.00071(6) -0.00157(6)
Si1 0.0097(4) 0.0081(4) 0.0087(4) 0.0004(3) 0.0009(3) -0.0007(3)
Si2 0.0095(4) 0.0086(4) 0.0096(4) 0.0004(3) 0.0007(4) -0.0015(3)
Si3 0.0102(5) 0.0086(4) 0.0088(4) -0.0007(3) 0.0004(4) -0.0017(3)
Si4 0.0121(5) 0.0088(4) 0.0087(4) -0.0006(3) 0.0009(4) -0.0011(3)
Si5 0.0086(4) 0.0115(4) 0.0105(4) -0.0006(3) 0.0005(4) -0.0003(3)
Si6 0.0133(5) 0.0095(4) 0.0084(4) -0.0005(3) 0.0017(4) -0.0021(3)
O1 0.0228(14) 0.0068(11) 0.0103(12) 0.0014(9) 0.0002(10) -0.0016(10)
O2 0.0167(13) 0.0192(13) 0.0092(12) -0.0021(10) 0.0003(10) -0.0081(10)
O3 0.0146(13) 0.0160(12) 0.0125(12) 0.0023(10) 0.0010(10) -0.0043(10)
O4 0.0120(13) 0.0150(12) 0.0177(13) -0.0005(10) 0.0007(10) 0.0016(10)
O5 0.0147(13) 0.0155(12) 0.0169(13) 0.0012(10) 0.0039(11) -0.0052(10)
O6 0.0263(15) 0.0146(13) 0.0123(13) 0.0046(10) -0.0051(11) -0.0077(11)
O7 0.0165(14) 0.0121(12) 0.0216(14) -0.0026(10) -0.0023(11) 0.0047(10)
O8 0.0211(14) 0.0094(11) 0.0119(12) -0.0023(9) 0.0035(10) -0.0016(10)
O9 0.0133(13) 0.0173(13) 0.0153(13) -0.0011(10) 0.0001(10) -0.0073(10)
O10 0.0153(14) 0.0150(13) 0.0246(15) 0.0031(11) -0.0019(11) -0.0013(10)
O11 0.0293(16) 0.0205(14) 0.0098(13) -0.0039(10) 0.0034(11) -0.0058(12)
O12 0.0135(13) 0.0142(12) 0.0169(13) 0.0020(10) 0.0016(10) -0.0036(10)
O13 0.0115(13) 0.0218(13) 0.0121(12) -0.0015(10) 0.0007(10) -0.0024(10)
O14 0.0099(12) 0.0155(13) 0.0230(14) 0.0023(10) 0.0009(11) -0.0023(10)
O15 0.0168(14) 0.0249(14) 0.0128(13) -0.0068(11) -0.0001(11) 0.0016(11)
O16 0.0176(14) 0.0187(13) 0.0150(13) -0.0051(10) 0.0042(11) -0.0077(11)

loop_
_atom_type_symbol
_atom_type_description
_atom_type_scat_dispersion_real
_atom_type_scat_dispersion_imag
_atom_type_scat_source
O O 0.0106 0.0060 'International Tables Vol C Tables 4.2.6.8 and 6.1.1.4'
F F 0.0171 0.0103 'International Tables Vol C Tables 4.2.6.8 and 6.1.1.4'
Si Si 0.0817 0.0704 'International Tables Vol C Tables 4.2.6.8 and 6.1.1.4'
K K 0.2009 0.2494 'International Tables Vol C Tables 4.2.6.8 and 6.1.1.4'
Sm Sm -0.1638 3.4418 'International Tables Vol C Tables 4.2.6.8 and 6.1.1.4'

loop_
_geom_angle_atom_site_label_1
_geom_angle_atom_site_label_2
_geom_angle_atom_site_label_3
_geom_angle
_geom_angle_site_symmetry_1
_geom_angle_site_symmetry_3
_geom_angle_publ_flag
F1 K1 O16 85.40(9) . 2_645 ?
F1 K1 O12 80.27(8) . . ?
O16 K1 O12 99.08(8) 2_645 . ?
F1 K1 O15 100.59(9) . 2_545 ?
O16 K1 O15 96.15(8) 2_645 2_545 ?
O12 K1 O15 164.77(8) . 2_545 ?
F1 K1 O16 142.24(9) . . ?
O16 K1 O16 96.36(8) 2_645 . ?
O12 K1 O16 62.15(7) . . ?
O15 K1 O16 116.60(8) 2_545 . ?
F1 K1 O15 143.61(9) . . ?
O16 K1 O15 130.67(8) 2_645 . ?
O12 K1 O15 95.93(8) . . ?
O15 K1 O15 74.23(9) 2_545 . ?
O16 K1 O15 51.59(7) . . ?
F1 K1 O11 68.10(8) . . ?
O16 K1 O11 50.45(7) 2_645 . ?
O12 K1 O11 50.36(7) . . ?
O15 K1 O11 144.11(8) 2_545 . ?
O16 K1 O11 84.05(7) . . ?
O15 K1 O11 135.10(8) . . ?
F1 K1 Si6 165.20(7) . . ?
O16 K1 Si6 105.09(7) 2_645 . ?
O12 K1 Si6 87.65(6) . . ?
O15 K1 Si6 88.83(6) 2_545 . ?
O16 K1 Si6 28.15(5) . . ?
O15 K1 Si6 29.11(5) . . ?
O11 K1 Si6 110.34(6) . . ?
F1 K1 O10 95.69(8) . 1_455 ?
O16 K1 O10 175.54(8) 2_645 1_455 ?
O12 K1 O10 85.37(8) . 1_455 ?
O15 K1 O10 79.40(7) 2_545 1_455 ?
O16 K1 O10 85.44(7) . 1_455 ?
O15 K1 O10 47.97(7) . 1_455 ?
O11 K1 O10 133.93(7) . 1_455 ?
Si6 K1 O10 74.68(5) . 1_455 ?
F1 K1 K2 49.07(6) . . ?
O16 K1 K2 61.86(6) 2_645 . ?
O12 K1 K2 124.81(6) . . ?
O15 K1 K2 62.93(6) 2_545 . ?
O16 K1 K2 157.10(6) . . ?
O15 K1 K2 136.93(6) . . ?
O11 K1 K2 86.52(5) . . ?
Si6 K1 K2 145.30(4) . . ?
O10 K1 K2 115.77(6) 1_455 . ?
F1 K1 K3 46.54(6) . . ?
O16 K1 K3 123.83(6) 2_645 . ?
O12 K1 K3 53.30(6) . . ?
O15 K1 K3 116.65(6) 2_545 . ?
O16 K1 K3 106.15(6) . . ?
O15 K1 K3 102.68(6) . . ?
O11 K1 K3 81.13(5) . . ?
Si6 K1 K3 118.92(4) . . ?
O10 K1 K3 59.22(5) 1_455 . ?
K2 K1 K3 92.90(3) . . ?
F1 K1 Si6 72.78(7) . 2_645 ?
O16 K1 Si6 24.42(6) 2_645 2_645 ?
O12 K1 Si6 76.44(6) . 2_645 ?
O15 K1 Si6 118.49(6) 2_545 2_645 ?
O16 K1 Si6 93.67(6) . 2_645 ?
O15 K1 Si6 141.90(6) . 2_645 ?
O11 K1 Si6 26.44(5) . 2_645 ?
Si6 K1 Si6 112.79(3) . 2_645 ?
O10 K1 Si6 159.76(6) 1_455 2_645 ?
K2 K1 Si6 69.53(3) . 2_645 ?
K3 K1 Si6 102.00(3) . 2_645 ?
F1 K2 O9 103.26(8) . 2_655 ?
F1 K2 O14 123.26(9) . 2_545 ?
O9 K2 O14 132.22(8) 2_655 2_545 ?
F1 K2 O5 138.46(9) . 2 ?
O9 K2 O5 66.37(8) 2_655 2 ?
O14 K2 O5 83.41(8) 2_545 2 ?
F1 K2 O2 114.21(9) . 2_655 ?
O9 K2 O2 74.32(8) 2_655 2_655 ?
O14 K2 O2 77.02(8) 2_545 2_655 ?
O5 K2 O2 101.81(8) 2 2_655 ?
F1 K2 O6 96.50(9) . 2 ?
O9 K2 O6 102.23(7) 2_655 2 ?
O14 K2 O6 84.10(7) 2_545 2 ?
O5 K2 O6 51.36(7) 2 2 ?
O2 K2 O6 149.17(8) 2_655 2 ?
F1 K2 O16 75.63(8) . 2_645 ?
O9 K2 O16 130.17(8) 2_655 2_645 ?
O14 K2 O16 61.01(7) 2_545 2_645 ?
O5 K2 O16 142.88(8) 2 2_645 ?
O2 K2 O16 62.25(7) 2_655 2_645 ?
O6 K2 O16 127.56(7) 2 2_645 ?
F1 K2 O15 90.87(8) . 2_545 ?
O9 K2 O15 148.31(8) 2_655 2_545 ?
O14 K2 O15 49.57(7) 2_545 2_545 ?
O5 K2 O15 84.17(7) 2 2_545 ?
O2 K2 O15 125.49(7) 2_655 2_545 ?
O6 K2 O15 47.37(7) 2 2_545 ?
O16 K2 O15 80.55(7) 2_645 2_545 ?
F1 K2 K1 48.37(6) . . ?
O9 K2 K1 151.32(6) 2_655 . ?
O14 K2 K1 75.13(6) 2_545 . ?
O5 K2 K1 135.37(6) 2 . ?
O2 K2 K1 110.54(6) 2_655 . ?
O6 K2 K1 87.36(5) 2 . ?
O16 K2 K1 48.49(5) 2_645 . ?
O15 K2 K1 52.16(5) 2_545 . ?
F1 K2 Si2 117.95(7) . 2 ?
O9 K2 Si2 81.28(6) 2_655 2 ?
O14 K2 Si2 85.77(6) 2_545 2 ?
O5 K2 Si2 24.71(5) 2 2 ?
O2 K2 Si2 126.03(6) 2_655 2 ?
O6 K2 Si2 26.92(5) 2 2 ?
O16 K2 Si2 144.25(6) 2_645 2 ?
O15 K2 Si2 67.06(5) 2_545 2 ?
K1 K2 Si2 113.63(3) . 2 ?
F1 K2 Si2 90.78(7) . 2_655 ?
O9 K2 Si2 68.27(6) 2_655 2_655 ?
O14 K2 Si2 98.52(6) 2_545 2_655 ?
O5 K2 Si2 118.37(6) 2 2_655 ?
O2 K2 Si2 25.62(5) 2_655 2_655 ?
O6 K2 Si2 169.25(6) 2 2_655 ?
O16 K2 Si2 61.97(5) 2_645 2_655 ?
O15 K2 Si2 140.73(5) 2_545 2_655 ?
K1 K2 Si2 103.38(3) . 2_655 ?
Si2 K2 Si2 142.52(4) 2 2_655 ?
F1 K2 Si3 88.48(7) . 2_655 ?
O9 K2 Si3 23.23(6) 2_655 2_655 ?
O14 K2 Si3 137.92(6) 2_545 2_655 ?
O5 K2 Si3 89.34(6) 2 2_655 ?
O2 K2 Si3 64.01(5) 2_655 2_655 ?
O6 K2 Si3 122.26(5) 2 2_655 ?
O16 K2 Si3 109.45(6) 2_645 2_655 ?
O15 K2 Si3 169.44(6) 2_545 2_655 ?
K1 K2 Si3 132.11(3) . 2_655 ?
Si2 K2 Si3 104.05(3) 2 2_655 ?
Si2 K2 Si3 49.83(2) 2_655 2_655 ?
F1 K3 O9 129.73(10) . 1_455 ?
F1 K3 O4 159.39(10) . 2_656 ?
O9 K3 O4 68.70(8) 1_455 2_656 ?
F1 K3 O12 79.41(9) . . ?
O9 K3 O12 149.00(8) 1_455 . ?
O4 K3 O12 85.04(8) 2_656 . ?
F1 K3 O7 96.52(9) . . ?
O9 K3 O7 97.37(8) 1_455 . ?
O4 K3 O7 69.30(8) 2_656 . ?
O12 K3 O7 87.95(8) . . ?
F1 K3 O8 95.51(9) . 1_455 ?
O9 K3 O8 49.69(7) 1_455 1_455 ?
O4 K3 O8 104.76(7) 2_656 1_455 ?
O12 K3 O8 128.30(8) . 1_455 ?
O7 K3 O8 143.38(7) . 1_455 ?
F1 K3 O10 95.45(9) . 1_455 ?
O9 K3 O10 83.10(7) 1_455 1_455 ?
O4 K3 O10 96.20(8) 2_656 1_455 ?
O12 K3 O10 83.70(7) . 1_455 ?
O7 K3 O10 163.90(8) . 1_455 ?
O8 K3 O10 45.23(6) 1_455 1_455 ?
F1 K3 K1 47.24(6) . . ?
O9 K3 K1 136.95(7) 1_455 . ?
O4 K3 K1 128.80(6) 2_656 . ?
O12 K3 K1 51.48(6) . . ?
O7 K3 K1 125.10(6) . . ?
O8 K3 K1 87.63(5) 1_455 . ?
O10 K3 K1 58.29(5) 1_455 . ?
F1 K3 Si3 118.31(8) . 1_455 ?
O9 K3 Si3 24.01(5) 1_455 1_455 ?
O4 K3 Si3 82.25(6) 2_656 1_455 ?
O12 K3 Si3 140.62(7) . 1_455 ?
O7 K3 Si3 121.25(6) . 1_455 ?
O8 K3 Si3 26.60(4) 1_455 1_455 ?
O10 K3 Si3 61.01(5) 1_455 1_455 ?
K1 K3 Si3 112.96(4) . 1_455 ?
F1 K3 Si1 136.72(8) . 2_656 ?
O9 K3 Si1 92.19(6) 1_455 2_656 ?
O4 K3 Si1 23.50(5) 2_656 2_656 ?
O12 K3 Si1 62.97(6) . 2_656 ?
O7 K3 Si1 63.33(6) . 2_656 ?
O8 K3 Si1 123.99(6) 1_455 2_656 ?
O10 K3 Si1 100.58(6) 1_455 2_656 ?
K1 K3 Si1 111.64(4) . 2_656 ?
Si3 K3 Si1 104.59(3) 1_455 2_656 ?
F1 K3 Si3 95.65(8) . . ?
O9 K3 Si3 115.88(6) 1_455 . ?
O4 K3 Si3 65.02(6) 2_656 . ?
O12 K3 Si3 63.03(6) . . ?
O7 K3 Si3 25.37(5) . . ?
O8 K3 Si3 165.57(5) 1_455 . ?
O10 K3 Si3 142.10(6) 1_455 . ?
K1 K3 Si3 106.69(3) . . ?
Si3 K3 Si3 139.12(4) 1_455 . ?
Si1 K3 Si3 49.42(3) 2_656 . ?
F1 K3 Si4 69.00(7) . . ?
O9 K3 Si4 159.45(7) 1_455 . ?
O4 K3 Si4 91.51(6) 2_656 . ?
O12 K3 Si4 23.41(5) . . ?
O7 K3 Si4 69.29(5) . . ?
O8 K3 Si4 146.90(6) 1_455 . ?
O10 K3 Si4 105.34(6) 1_455 . ?
K1 K3 Si4 60.14(3) . . ?
Si3 K3 Si4 163.96(4) 1_455 . ?
Si1 K3 Si4 68.05(3) 2_656 . ?
Si3 K3 Si4 46.91(2) . . ?
F1 K4 F1 180.00(7) . 2_655 ?
F1 K4 O8 83.36(8) . . ?
F1 K4 O8 96.64(8) 2_655 . ?
F1 K4 O8 96.64(8) . 2_655 ?
F1 K4 O8 83.36(8) 2_655 2_655 ?
O8 K4 O8 180.00(11) . 2_655 ?
F1 K4 O7 90.66(8) . . ?
F1 K4 O7 89.34(8) 2_655 . ?
O8 K4 O7 48.97(6) . . ?
O8 K4 O7 131.03(6) 2_655 . ?
F1 K4 O7 89.34(8) . 2_655 ?
F1 K4 O7 90.66(8) 2_655 2_655 ?
O8 K4 O7 131.03(6) . 2_655 ?
O8 K4 O7 48.97(6) 2_655 2_655 ?
O7 K4 O7 180.0 . 2_655 ?
F1 K4 O6 103.16(8) . . ?
F1 K4 O6 76.84(8) 2_655 . ?
O8 K4 O6 94.33(6) . . ?
O8 K4 O6 85.67(6) 2_655 . ?
O7 K4 O6 45.71(6) . . ?
O7 K4 O6 134.29(6) 2_655 . ?
F1 K4 O6 76.84(8) . 2_655 ?
F1 K4 O6 103.16(8) 2_655 2_655 ?
O8 K4 O6 85.67(6) . 2_655 ?
O8 K4 O6 94.33(6) 2_655 2_655 ?
O7 K4 O6 134.29(6) . 2_655 ?
O7 K4 O6 45.71(6) 2_655 2_655 ?
O6 K4 O6 180.00(7) . 2_655 ?
F1 K4 Si3 93.35(6) . . ?
F1 K4 Si3 86.65(6) 2_655 . ?
O8 K4 Si3 24.88(5) . . ?
O8 K4 Si3 155.12(5) 2_655 . ?
O7 K4 Si3 25.82(5) . . ?
O7 K4 Si3 154.18(5) 2_655 . ?
O6 K4 Si3 69.86(5) . . ?
O6 K4 Si3 110.14(5) 2_655 . ?
F1 K4 Si3 86.65(6) . 2_655 ?
F1 K4 Si3 93.35(6) 2_655 2_655 ?
O8 K4 Si3 155.12(5) . 2_655 ?
O8 K4 Si3 24.88(5) 2_655 2_655 ?
O7 K4 Si3 154.18(5) . 2_655 ?
O7 K4 Si3 25.82(5) 2_655 2_655 ?
O6 K4 Si3 110.14(5) . 2_655 ?
O6 K4 Si3 69.86(5) 2_655 2_655 ?
Si3 K4 Si3 180.0 . 2_655 ?
F1 K4 Si4 65.98(6) . . ?
F1 K4 Si4 114.02(6) 2_655 . ?
O8 K4 Si4 22.86(5) . . ?
O8 K4 Si4 157.14(5) 2_655 . ?
O7 K4 Si4 66.69(5) . . ?
O7 K4 Si4 113.31(5) 2_655 . ?
O6 K4 Si4 111.92(5) . . ?
O6 K4 Si4 68.08(5) 2_655 . ?
Si3 K4 Si4 46.23(2) . . ?
Si3 K4 Si4 133.77(2) 2_655 . ?
F1 K4 Si4 114.02(6) . 2_655 ?
F1 K4 Si4 65.98(6) 2_655 2_655 ?
O8 K4 Si4 157.14(5) . 2_655 ?
O8 K4 Si4 22.86(5) 2_655 2_655 ?
O7 K4 Si4 113.31(5) . 2_655 ?
O7 K4 Si4 66.69(5) 2_655 2_655 ?
O6 K4 Si4 68.08(5) . 2_655 ?
O6 K4 Si4 111.92(5) 2_655 2_655 ?
Si3 K4 Si4 133.77(2) . 2_655 ?
Si3 K4 Si4 46.23(2) 2_655 2_655 ?
Si4 K4 Si4 180.0 . 2_655 ?
O4 K5 O13 101.81(8) 1_455 2_556 ?
O4 K5 O14 88.95(8) 1_455 1_565 ?
O13 K5 O14 96.51(8) 2_556 1_565 ?
O4 K5 O5 68.89(8) 1_455 . ?
O13 K5 O5 170.65(8) 2_556 . ?
O14 K5 O5 84.54(8) 1_565 . ?
O4 K5 O13 143.32(8) 1_455 1_565 ?
O13 K5 O13 94.51(7) 2_556 1_565 ?
O14 K5 O13 56.43(8) 1_565 1_565 ?
O5 K5 O13 93.80(8) . 1_565 ?
O4 K5 O3 99.55(8) 1_455 . ?
O13 K5 O3 116.77(8) 2_556 . ?
O14 K5 O3 142.66(8) 1_565 . ?
O5 K5 O3 65.45(8) . . ?
O13 K5 O3 101.99(8) 1_565 . ?
O4 K5 O10 99.88(8) 1_455 2_656 ?
O13 K5 O10 49.65(7) 2_556 2_656 ?
O14 K5 O10 146.03(8) 1_565 2_656 ?
O5 K5 O10 129.28(8) . 2_656 ?
O13 K5 O10 115.54(8) 1_565 2_656 ?
O3 K5 O10 68.40(7) . 2_656 ?
O4 K5 Si5 115.57(6) 1_455 1_565 ?
O13 K5 Si5 99.32(6) 2_556 1_565 ?
O14 K5 Si5 28.33(6) 1_565 1_565 ?
O5 K5 Si5 86.04(6) . 1_565 ?
O13 K5 Si5 28.40(6) 1_565 1_565 ?
O3 K5 Si5 122.67(6) . 1_565 ?
O10 K5 Si5 138.09(5) 2_656 1_565 ?
O4 K5 O1 50.79(7) 1_455 1_455 ?
O13 K5 O1 65.01(7) 2_556 1_455 ?
O14 K5 O1 61.55(7) 1_565 1_455 ?
O5 K5 O1 107.87(7) . 1_455 ?
O13 K5 O1 110.98(7) 1_565 1_455 ?
O3 K5 O1 146.85(7) . 1_455 ?
O10 K5 O1 99.22(7) 2_656 1_455 ?
Si5 K5 O1 87.54(5) 1_565 1_455 ?
O4 K5 Si5 113.86(6) 1_455 2_556 ?
O13 K5 Si5 26.69(6) 2_556 2_556 ?
O14 K5 Si5 119.06(6) 1_565 2_556 ?
O5 K5 Si5 155.77(7) . 2_556 ?
O13 K5 Si5 95.27(6) 1_565 2_556 ?
O3 K5 Si5 90.67(6) . 2_556 ?
O10 K5 Si5 28.02(5) 2_656 2_556 ?
Si5 K5 Si5 111.88(3) 1_565 2_556 ?
O1 K5 Si5 89.71(5) 1_455 2_556 ?
O4 K5 Si1 25.00(5) 1_455 1_455 ?
O13 K5 Si1 86.84(6) 2_556 1_455 ?
O14 K5 Si1 70.69(6) 1_565 1_455 ?
O5 K5 Si1 84.74(6) . 1_455 ?
O13 K5 Si1 126.93(6) 1_565 1_455 ?
O3 K5 Si1 124.42(6) . 1_455 ?
O10 K5 Si1 105.28(6) 2_656 1_455 ?
Si5 K5 Si1 99.00(3) 1_565 1_455 ?
O1 K5 Si1 26.59(4) 1_455 1_455 ?
Si5 K5 Si1 107.25(3) 2_556 1_455 ?
O4 K5 Si1 120.49(6) 1_455 . ?
O13 K5 Si1 120.44(6) 2_556 . ?
O14 K5 Si1 122.02(6) 1_565 . ?
O5 K5 Si1 65.88(6) . . ?
O13 K5 Si1 76.21(6) 1_565 . ?
O3 K5 Si1 25.84(5) . . ?
O10 K5 Si1 81.41(5) 2_656 . ?
Si5 K5 Si1 97.82(3) 1_565 . ?
O1 K5 Si1 171.27(5) 1_455 . ?
Si5 K5 Si1 94.62(3) 2_556 . ?
Si1 K5 Si1 144.84(4) 1_455 . ?
K3 F1 K1 86.22(9) . . ?
K3 F1 K2 153.60(13) . . ?
K1 F1 K2 82.56(8) . . ?
K3 F1 K4 95.69(9) . . ?
K1 F1 K4 137.24(12) . . ?
K2 F1 K4 108.75(10) . . ?
O4 Sm1 O4 180.00(13) 2_656 1_455 ?
O4 Sm1 O5 86.18(9) 2_656 2_556 ?
O4 Sm1 O5 93.82(9) 1_455 2_556 ?
O4 Sm1 O5 93.82(9) 2_656 . ?
O4 Sm1 O5 86.18(9) 1_455 . ?
O5 Sm1 O5 180.000(1) 2_556 . ?
O4 Sm1 O9 93.11(9) 2_656 2_656 ?
O4 Sm1 O9 86.89(9) 1_455 2_656 ?
O5 Sm1 O9 83.67(9) 2_556 2_656 ?
O5 Sm1 O9 96.33(9) . 2_656 ?
O4 Sm1 O9 86.89(9) 2_656 1_455 ?
O4 Sm1 O9 93.11(9) 1_455 1_455 ?
O5 Sm1 O9 96.33(9) 2_556 1_455 ?
O5 Sm1 O9 83.67(9) . 1_455 ?
O9 Sm1 O9 180.0 2_656 1_455 ?
O4 Sm1 K5 46.89(7) 2_656 2_556 ?
O4 Sm1 K5 133.11(7) 1_455 2_556 ?
O5 Sm1 K5 47.40(6) 2_556 2_556 ?
O5 Sm1 K5 132.60(6) . 2_556 ?
O9 Sm1 K5 109.04(6) 2_656 2_556 ?
O9 Sm1 K5 70.96(6) 1_455 2_556 ?
O4 Sm1 K5 133.11(7) 2_656 . ?
O4 Sm1 K5 46.89(7) 1_455 . ?
O5 Sm1 K5 132.60(6) 2_556 . ?
O5 Sm1 K5 47.40(6) . . ?
O9 Sm1 K5 70.96(6) 2_656 . ?
O9 Sm1 K5 109.04(6) 1_455 . ?
K5 Sm1 K5 180.000(1) 2_556 . ?
O4 Sm1 K3 132.54(7) 2_656 2_556 ?
O4 Sm1 K3 47.46(7) 1_455 2_556 ?
O5 Sm1 K3 70.66(7) 2_556 2_556 ?
O5 Sm1 K3 109.34(7) . 2_556 ?
O9 Sm1 K3 44.96(7) 2_656 2_556 ?
O9 Sm1 K3 135.04(7) 1_455 2_556 ?
K5 Sm1 K3 117.00(2) 2_556 2_556 ?
K5 Sm1 K3 63.00(2) . 2_556 ?
O4 Sm1 K3 47.46(7) 2_656 . ?
O4 Sm1 K3 132.54(7) 1_455 . ?
O5 Sm1 K3 109.34(7) 2_556 . ?
O5 Sm1 K3 70.66(7) . . ?
O9 Sm1 K3 135.04(7) 2_656 . ?
O9 Sm1 K3 44.96(7) 1_455 . ?
K5 Sm1 K3 63.00(2) 2_556 . ?
K5 Sm1 K3 117.00(2) . . ?
K3 Sm1 K3 180.0 2_556 . ?
O4 Sm1 K2 68.12(7) 2_656 1_556 ?
O4 Sm1 K2 111.88(7) 1_455 1_556 ?
O5 Sm1 K2 46.62(7) 2_556 1_556 ?
O5 Sm1 K2 133.38(7) . 1_556 ?
O9 Sm1 K2 45.65(6) 2_656 1_556 ?
O9 Sm1 K2 134.35(6) 1_455 1_556 ?
K5 Sm1 K2 64.011(19) 2_556 1_556 ?
K5 Sm1 K2 115.989(19) . 1_556 ?
K3 Sm1 K2 65.86(2) 2_556 1_556 ?
K3 Sm1 K2 114.14(2) . 1_556 ?
O4 Sm1 K2 111.88(7) 2_656 2 ?
O4 Sm1 K2 68.12(7) 1_455 2 ?
O5 Sm1 K2 133.38(7) 2_556 2 ?
O5 Sm1 K2 46.62(7) . 2 ?
O9 Sm1 K2 134.35(6) 2_656 2 ?
O9 Sm1 K2 45.65(6) 1_455 2 ?
K5 Sm1 K2 115.989(19) 2_556 2 ?
K5 Sm1 K2 64.011(19) . 2 ?
K3 Sm1 K2 114.14(2) 2_556 2 ?
K3 Sm1 K2 65.86(2) . 2 ?
K2 Sm1 K2 180.0 1_556 2 ?
O14 Sm2 O13 161.75(9) 1_665 1_565 ?
O14 Sm2 O12 90.41(9) 1_665 1_565 ?
O13 Sm2 O12 100.96(9) 1_565 1_565 ?
O14 Sm2 O16 83.73(10) 1_665 1_565 ?
O13 Sm2 O16 84.09(9) 1_565 1_565 ?
O12 Sm2 O16 80.68(9) 1_565 1_565 ?
O14 Sm2 O1 103.43(10) 1_665 2_666 ?
O13 Sm2 O1 91.94(9) 1_565 2_666 ?
O12 Sm2 O1 84.42(9) 1_565 2_666 ?
O16 Sm2 O1 163.54(9) 1_565 2_666 ?
O14 Sm2 O1 85.79(9) 1_665 . ?
O13 Sm2 O1 89.72(9) 1_565 . ?
O12 Sm2 O1 154.57(9) 1_565 . ?
O16 Sm2 O1 123.70(9) 1_565 . ?
O1 Sm2 O1 72.10(9) 2_666 . ?
O14 Sm2 Si1 79.57(7) 1_665 . ?
O13 Sm2 Si1 88.88(7) 1_565 . ?
O12 Sm2 Si1 169.96(7) 1_565 . ?
O16 Sm2 Si1 98.58(7) 1_565 . ?
O1 Sm2 Si1 97.31(6) 2_666 . ?
O1 Sm2 Si1 25.21(6) . . ?
O14 Sm2 Sm2 95.55(7) 1_665 2_666 ?
O13 Sm2 Sm2 91.01(7) 1_565 2_666 ?
O12 Sm2 Sm2 120.24(6) 1_565 2_666 ?
O16 Sm2 Sm2 159.07(7) 1_565 2_666 ?
O1 Sm2 Sm2 36.40(6) 2_666 2_666 ?
O1 Sm2 Sm2 35.70(6) . 2_666 ?
Si1 Sm2 Sm2 60.902(17) . 2_666 ?
O14 Sm2 K2 42.95(7) 1_665 2_655 ?
O13 Sm2 K2 118.93(7) 1_565 2_655 ?
O12 Sm2 K2 110.92(6) 1_565 2_655 ?
O16 Sm2 K2 53.49(7) 1_565 2_655 ?
O1 Sm2 K2 140.21(7) 2_666 2_655 ?
O1 Sm2 K2 82.90(6) . 2_655 ?
Si1 Sm2 K2 61.76(2) . 2_655 ?
Sm2 Sm2 K2 113.209(15) 2_666 2_655 ?
O14 Sm2 K1 106.95(7) 1_665 1_565 ?
O13 Sm2 K1 73.80(7) 1_565 1_565 ?
O12 Sm2 K1 42.17(7) 1_565 1_565 ?
O16 Sm2 K1 46.84(7) 1_565 1_565 ?
O1 Sm2 K1 116.72(6) 2_666 1_565 ?
O1 Sm2 K1 161.10(7) . 1_565 ?
Si1 Sm2 K1 141.73(2) . 1_565 ?
Sm2 Sm2 K1 149.965(16) 2_666 1_565 ?
K2 Sm2 K1 96.83(2) 2_655 1_565 ?
O14 Sm2 K5 156.77(7) 1_665 2_566 ?
O13 Sm2 K5 38.89(7) 1_565 2_566 ?
O12 Sm2 K5 90.10(6) 1_565 2_566 ?
O16 Sm2 K5 119.24(7) 1_565 2_566 ?
O1 Sm2 K5 53.54(7) 2_666 2_566 ?
O1 Sm2 K5 83.83(6) . 2_566 ?
Si1 Sm2 K5 98.89(2) . 2_566 ?
Sm2 Sm2 K5 64.442(13) 2_666 2_566 ?
K2 Sm2 K5 154.126(18) 2_655 2_566 ?
K1 Sm2 K5 88.73(2) 1_565 2_566 ?
O14 Sm2 K5 36.22(7) 1_665 1_655 ?
O13 Sm2 K5 140.62(7) 1_565 1_655 ?
O12 Sm2 K5 116.82(7) 1_565 1_655 ?
O16 Sm2 K5 111.41(7) 1_565 1_655 ?
O1 Sm2 K5 81.61(6) 2_666 1_655 ?
O1 Sm2 K5 51.26(7) . 1_655 ?
Si1 Sm2 K5 54.01(2) . 1_655 ?
Sm2 Sm2 K5 61.330(12) 2_666 1_655 ?
K2 Sm2 K5 58.625(18) 2_655 1_655 ?
K1 Sm2 K5 143.138(19) 1_565 1_655 ?
K5 Sm2 K5 125.772(13) 2_566 1_655 ?
O4 Si1 O1 114.29(15) . . ?
O4 Si1 O3 111.90(14) . . ?
O1 Si1 O3 109.54(14) . . ?
O4 Si1 O2 111.69(14) . . ?
O1 Si1 O2 103.71(14) . . ?
O3 Si1 O2 105.03(14) . . ?
O4 Si1 Sm2 120.14(11) . . ?
O1 Si1 Sm2 39.47(9) . . ?
O3 Si1 Sm2 126.97(10) . . ?
O2 Si1 Sm2 65.28(9) . . ?
O4 Si1 K5 48.04(10) . 1_655 ?
O1 Si1 K5 68.78(10) . 1_655 ?
O3 Si1 K5 144.70(10) . 1_655 ?
O2 Si1 K5 109.60(10) . 1_655 ?
Sm2 Si1 K5 75.46(2) . 1_655 ?
O4 Si1 K5 163.25(11) . . ?
O1 Si1 K5 76.11(10) . . ?
O3 Si1 K5 51.36(9) . . ?
O2 Si1 K5 76.51(10) . . ?
Sm2 Si1 K5 76.38(2) . . ?
K5 Si1 K5 144.84(4) 1_655 . ?
O4 Si1 K3 46.42(10) . 2_656 ?
O1 Si1 K3 97.53(10) . 2_656 ?
O3 Si1 K3 79.18(10) . 2_656 ?
O2 Si1 K3 155.22(10) . 2_656 ?
Sm2 Si1 K3 131.85(3) . 2_656 ?
K5 Si1 K3 66.52(3) 1_655 2_656 ?
K5 Si1 K3 121.58(3) . 2_656 ?
O4 Si1 K2 72.91(10) . 2_655 ?
O1 Si1 K2 99.79(10) . 2_655 ?
O3 Si1 K2 143.53(10) . 2_655 ?
O2 Si1 K2 45.41(9) . 2_655 ?
Sm2 Si1 K2 66.79(2) . 2_655 ?
K5 Si1 K2 66.32(3) 1_655 2_655 ?
K5 Si1 K2 119.69(3) . 2_655 ?
K3 Si1 K2 118.62(3) 2_656 2_655 ?
O5 Si2 O7 112.52(15) . . ?
O5 Si2 O6 110.35(15) . . ?
O7 Si2 O6 102.49(15) . . ?
O5 Si2 O2 114.25(14) . . ?
O7 Si2 O2 108.77(15) . . ?
O6 Si2 O2 107.70(14) . . ?
O5 Si2 K2 49.24(10) . 2 ?
O7 Si2 K2 114.17(11) . 2 ?
O6 Si2 K2 61.91(11) . 2 ?
O2 Si2 K2 137.03(10) . 2 ?
O5 Si2 K2 164.40(11) . 2_655 ?
O7 Si2 K2 74.21(11) . 2_655 ?
O6 Si2 K2 80.67(11) . 2_655 ?
O2 Si2 K2 50.52(9) . 2_655 ?
K2 Si2 K2 142.52(4) 2 2_655 ?
O5 Si2 K5 44.67(10) . . ?
O7 Si2 K5 150.80(11) . . ?
O6 Si2 K5 103.35(11) . . ?
O2 Si2 K5 75.78(10) . . ?
K2 Si2 K5 67.72(3) 2 . ?
K2 Si2 K5 123.41(3) 2_655 . ?
O5 Si2 K3 73.78(10) . . ?
O7 Si2 K3 47.78(10) . . ?
O6 Si2 K3 91.26(10) . . ?
O2 Si2 K3 153.71(10) . . ?
K2 Si2 K3 67.93(3) 2 . ?
K2 Si2 K3 118.11(3) 2_655 . ?
K5 Si2 K3 118.19(3) . . ?
O9 Si3 O3 111.48(14) . 2_656 ?
O9 Si3 O7 113.81(15) . . ?
O3 Si3 O7 110.26(14) 2_656 . ?
O9 Si3 O8 110.48(14) . . ?
O3 Si3 O8 107.36(13) 2_656 . ?
O7 Si3 O8 102.95(14) . . ?
O9 Si3 K3 45.67(10) . 1_655 ?
O3 Si3 K3 110.64(10) 2_656 1_655 ?
O7 Si3 K3 138.96(11) . 1_655 ?
O8 Si3 K3 67.58(10) . 1_655 ?
O9 Si3 K2 44.54(10) . 2_655 ?
O3 Si3 K2 147.47(10) 2_656 2_655 ?
O7 Si3 K2 73.70(10) . 2_655 ?
O8 Si3 K2 102.82(10) . 2_655 ?
K3 Si3 K2 70.22(3) 1_655 2_655 ?
O9 Si3 K4 108.10(10) . . ?
O3 Si3 K4 139.50(10) 2_656 . ?
O7 Si3 K4 58.94(10) . . ?
O8 Si3 K4 48.86(9) . . ?
K3 Si3 K4 90.96(3) 1_655 . ?
K2 Si3 K4 71.33(2) 2_655 . ?
O9 Si3 K3 167.17(11) . . ?
O3 Si3 K3 79.00(10) 2_656 . ?
O7 Si3 K3 54.07(10) . . ?
O8 Si3 K3 71.62(10) . . ?
K3 Si3 K3 139.12(4) 1_655 . ?
K2 Si3 K3 122.78(3) 2_655 . ?
K4 Si3 K3 63.16(2) . . ?
O9 Si3 K5 75.44(10) . 2_656 ?
O3 Si3 K5 46.04(10) 2_656 2_656 ?
O7 Si3 K5 154.40(11) . 2_656 ?
O8 Si3 K5 95.13(10) . 2_656 ?
K3 Si3 K5 65.04(3) 1_655 2_656 ?
K2 Si3 K5 119.95(3) 2_655 2_656 ?
K4 Si3 K5 143.43(3) . 2_656 ?
K3 Si3 K5 117.27(3) . 2_656 ?
O12 Si4 O11 113.43(15) . . ?
O12 Si4 O8 112.77(14) . . ?
O11 Si4 O8 104.11(14) . . ?
O12 Si4 O10 113.74(14) . . ?
O11 Si4 O10 106.49(16) . . ?
O8 Si4 O10 105.48(15) . . ?
O12 Si4 K1 47.99(10) . . ?
O11 Si4 K1 65.99(11) . . ?
O8 Si4 K1 118.73(11) . . ?
O10 Si4 K1 135.75(10) . . ?
O12 Si4 K3 46.93(10) . . ?
O11 Si4 K3 105.28(12) . . ?
O8 Si4 K3 70.95(10) . . ?
O10 Si4 K3 147.86(11) . . ?
K1 Si4 K3 56.64(3) . . ?
O12 Si4 K4 106.38(10) . . ?
O11 Si4 K4 67.13(10) . . ?
O8 Si4 K4 43.96(10) . . ?
O10 Si4 K4 137.74(10) . . ?
K1 Si4 K4 81.95(2) . . ?
K3 Si4 K4 61.61(2) . . ?
O13 Si5 O14 113.44(15) . . ?
O13 Si5 O10 107.04(15) . 1_455 ?
O14 Si5 O10 111.22(14) . 1_455 ?
O13 Si5 O15 110.56(14) . . ?
O14 Si5 O15 108.61(15) . . ?
O10 Si5 O15 105.69(15) 1_455 . ?
O13 Si5 K5 58.01(10) . 1_545 ?
O14 Si5 K5 56.30(10) . 1_545 ?
O10 Si5 K5 135.39(11) 1_455 1_545 ?
O15 Si5 K5 118.91(11) . 1_545 ?
O13 Si5 K5 51.80(10) . 2_556 ?
O14 Si5 K5 93.98(11) . 2_556 ?
O10 Si5 K5 70.79(10) 1_455 2_556 ?
O15 Si5 K5 156.42(11) . 2_556 ?
K5 Si5 K5 68.12(3) 1_545 2_556 ?
O13 Si5 K2 117.24(11) . 2_545 ?
O14 Si5 K2 45.10(10) . 2_545 ?
O10 Si5 K2 135.22(11) 1_455 2_545 ?
O15 Si5 K2 65.50(10) . 2_545 ?
K5 Si5 K2 70.29(3) 1_545 2_545 ?
K5 Si5 K2 133.83(4) 2_556 2_545 ?
O13 Si5 K1 90.71(10) . . ?
O14 Si5 K1 155.18(11) . . ?
O10 Si5 K1 63.85(10) 1_455 . ?
O15 Si5 K1 54.36(10) . . ?
K5 Si5 K1 145.20(4) 1_545 . ?
K5 Si5 K1 106.07(3) 2_556 . ?
K2 Si5 K1 119.51(3) 2_545 . ?
O13 Si5 K1 156.41(10) . 2_545 ?
O14 Si5 K1 76.53(11) . 2_545 ?
O10 Si5 K1 87.48(11) 1_455 2_545 ?
O15 Si5 K1 46.42(10) . 2_545 ?
K5 Si5 K1 123.27(3) 1_545 2_545 ?
K5 Si5 K1 151.52(4) 2_556 2_545 ?
K2 Si5 K1 53.69(2) 2_545 2_545 ?
K1 Si5 K1 78.92(3) . 2_545 ?
O16 Si6 O11 112.18(15) . 2_645 ?
O16 Si6 O6 113.20(15) . 1_545 ?
O11 Si6 O6 106.43(14) 2_645 1_545 ?
O16 Si6 O15 111.75(15) . . ?
O11 Si6 O15 104.66(15) 2_645 . ?
O6 Si6 O15 108.10(15) 1_545 . ?
O16 Si6 K1 64.51(11) . . ?
O11 Si6 K1 81.61(10) 2_645 . ?
O6 Si6 K1 171.65(11) 1_545 . ?
O15 Si6 K1 66.90(11) . . ?
O16 Si6 K1 45.76(10) . 2_645 ?
O11 Si6 K1 67.63(11) 2_645 2_645 ?
O6 Si6 K1 117.55(11) 1_545 2_645 ?
O15 Si6 K1 134.11(11) . 2_645 ?
K1 Si6 K1 67.21(3) . 2_645 ?
O16 Si6 K2 145.48(11) . 2_545 ?
O11 Si6 K2 102.28(11) 2_645 2_545 ?
O6 Si6 K2 52.01(11) 1_545 2_545 ?
O15 Si6 K2 58.88(11) . 2_545 ?
K1 Si6 K2 124.89(4) . 2_545 ?
K1 Si6 K2 164.20(3) 2_645 2_545 ?
Si1 O1 Sm2 136.78(14) . 2_666 ?
Si1 O1 Sm2 115.32(13) . . ?
Sm2 O1 Sm2 107.90(9) 2_666 . ?
Si1 O1 K5 84.63(11) . 1_655 ?
Sm2 O1 K5 91.94(8) 2_666 1_655 ?
Sm2 O1 K5 94.76(8) . 1_655 ?
Si2 O2 Si1 136.84(17) . . ?
Si2 O2 K2 103.86(11) . 2_655 ?
Si1 O2 K2 110.65(12) . 2_655 ?
Si3 O3 Si1 146.62(18) 2_656 . ?
Si3 O3 K5 110.57(12) 2_656 . ?
Si1 O3 K5 102.81(12) . . ?
Si1 O4 Sm1 144.69(16) . 1_655 ?
Si1 O4 K5 106.95(12) . 1_655 ?
Sm1 O4 K5 95.77(9) 1_655 1_655 ?
Si1 O4 K3 110.07(13) . 2_656 ?
Sm1 O4 K3 96.17(9) 1_655 2_656 ?
K5 O4 K3 90.23(8) 1_655 2_656 ?
Si2 O5 Sm1 142.85(15) . . ?
Si2 O5 K5 112.16(13) . . ?
Sm1 O5 K5 95.19(9) . . ?
Si2 O5 K2 106.05(13) . 2 ?
Sm1 O5 K2 97.13(9) . 2 ?
K5 O5 K2 92.19(8) . 2 ?
Si6 O6 Si2 139.15(18) 1_565 . ?
Si6 O6 K2 104.31(13) 1_565 2 ?
Si2 O6 K2 91.17(12) . 2 ?
Si6 O6 K4 105.75(12) 1_565 . ?
Si2 O6 K4 102.79(12) . . ?
K2 O6 K4 111.95(8) 2 . ?
Si3 O7 Si2 145.06(19) . . ?
Si3 O7 K3 100.56(12) . . ?
Si2 O7 K3 109.07(13) . . ?
Si3 O7 K4 95.24(11) . . ?
Si2 O7 K4 108.96(12) . . ?
K3 O7 K4 76.89(6) . . ?
Si3 O8 Si4 131.92(17) . . ?
Si3 O8 K4 106.26(11) . . ?
Si4 O8 K4 113.18(13) . . ?
Si3 O8 K3 85.83(11) . 1_655 ?
Si4 O8 K3 102.45(12) . 1_655 ?
K4 O8 K3 112.86(8) . 1_655 ?
Si3 O9 Sm1 133.39(15) . 1_655 ?
Si3 O9 K3 110.32(13) . 1_655 ?
Sm1 O9 K3 98.75(9) 1_655 1_655 ?
Si3 O9 K2 112.23(13) . 2_655 ?
Sm1 O9 K2 98.05(9) 1_655 2_655 ?
K3 O9 K2 98.32(9) 1_655 2_655 ?
Si4 O10 Si5 136.07(18) . 1_655 ?
Si4 O10 K5 116.20(13) . 2_656 ?
Si5 O10 K5 81.19(11) 1_655 2_656 ?
Si4 O10 K1 111.08(13) . 1_655 ?
Si5 O10 K1 90.03(11) 1_655 1_655 ?
K5 O10 K1 119.46(8) 2_656 1_655 ?
Si4 O10 K3 100.93(11) . 1_655 ?
Si5 O10 K3 122.97(13) 1_655 1_655 ?
K5 O10 K3 73.14(6) 2_656 1_655 ?
K1 O10 K3 62.49(5) 1_655 1_655 ?
Si4 O11 Si6 171.5(2) . 2_645 ?
Si4 O11 K1 87.93(12) . . ?
Si6 O11 K1 85.93(12) 2_645 . ?
Si4 O12 Sm2 128.39(15) . 1_545 ?
Si4 O12 K1 107.55(13) . . ?
Sm2 O12 K1 104.45(9) 1_545 . ?
Si4 O12 K3 109.66(12) . . ?
Sm2 O12 K3 117.06(10) 1_545 . ?
K1 O12 K3 75.22(7) . . ?
Si5 O13 Sm2 136.36(15) . 1_545 ?
Si5 O13 K5 101.50(12) . 2_556 ?
Sm2 O13 K5 110.32(10) 1_545 2_556 ?
Si5 O13 K5 93.59(12) . 1_545 ?
Sm2 O13 K5 117.41(10) 1_545 1_545 ?
K5 O13 K5 85.49(7) 2_556 1_545 ?
Si5 O14 Sm2 131.84(15) . 1_445 ?
Si5 O14 K5 95.37(12) . 1_545 ?
Sm2 O14 K5 115.12(11) 1_445 1_545 ?
Si5 O14 K2 111.26(13) . 2_545 ?
Sm2 O14 K2 103.75(10) 1_445 2_545 ?
K5 O14 K2 92.97(8) 1_545 2_545 ?
Si6 O15 Si5 128.76(17) . . ?
Si6 O15 K1 118.16(13) . 2_545 ?
Si5 O15 K1 109.87(13) . 2_545 ?
Si6 O15 K1 83.98(11) . . ?
Si5 O15 K1 99.80(12) . . ?
K1 O15 K1 105.77(9) 2_545 . ?
Si6 O15 K2 96.56(12) . 2_545 ?
Si5 O15 K2 87.89(11) . 2_545 ?
K1 O15 K2 64.90(6) 2_545 2_545 ?
K1 O15 K2 169.73(10) . 2_545 ?
Si6 O16 Sm2 126.55(15) . 1_545 ?
Si6 O16 K1 109.82(13) . 2_645 ?
Sm2 O16 K1 123.62(11) 1_545 2_645 ?
Si6 O16 K1 87.34(12) . . ?
Sm2 O16 K1 98.54(9) 1_545 . ?
K1 O16 K1 83.64(8) 2_645 . ?
Si6 O16 K2 108.12(12) . 2_645 ?
Sm2 O16 K2 90.57(9) 1_545 2_645 ?
K1 O16 K2 69.65(7) 2_645 2_645 ?
K1 O16 K2 152.29(10) . 2_645 ?

loop_
_geom_bond_atom_site_label_1
_geom_bond_atom_site_label_2
_geom_bond_distance
_geom_bond_site_symmetry_2
_geom_bond_publ_flag
K1 F1 2.590(3) . ?
K1 O16 2.744(3) 2_645 ?
K1 O12 2.848(3) . ?
K1 O15 2.996(3) 2_545 ?
K1 O16 3.030(3) . ?
K1 O15 3.101(3) . ?
K1 O11 3.341(3) . ?
K1 Si6 3.3531(14) . ?
K1 O10 3.376(3) 1_455 ?
K1 K2 3.4355(14) . ?
K1 K3 3.5194(15) . ?
K1 Si6 3.6033(14) 2_645 ?
K2 F1 2.618(3) . ?
K2 O9 2.808(3) 2_655 ?
K2 O14 2.820(3) 2_545 ?
K2 O5 2.848(3) 2 ?
K2 O2 2.933(3) 2_655 ?
K2 O6 3.189(3) 2 ?
K2 O16 3.231(3) 2_645 ?
K2 O15 3.378(3) 2_545 ?
K2 Si2 3.6135(14) 2 ?
K2 Si2 3.6888(14) 2_655 ?
K2 Si3 3.7057(13) 2_655 ?
K3 F1 2.560(3) . ?
K3 O9 2.776(3) 1_455 ?
K3 O4 2.877(3) 2_656 ?
K3 O12 2.918(3) . ?
K3 O7 3.082(3) . ?
K3 O8 3.373(3) 1_455 ?
K3 O10 3.409(3) 1_455 ?
K3 Si3 3.6387(15) 1_455 ?
K3 Si1 3.7305(15) 2_656 ?
K3 Si3 3.7410(15) . ?
K3 Si4 3.7618(15) . ?
K4 F1 2.713(3) . ?
K4 F1 2.713(3) 2_655 ?
K4 O8 2.924(3) . ?
K4 O8 2.924(3) 2_655 ?
K4 O7 3.206(3) . ?
K4 O7 3.206(3) 2_655 ?
K4 O6 3.355(3) . ?
K4 O6 3.355(3) 2_655 ?
K4 Si3 3.7271(10) . ?
K4 Si3 3.7271(10) 2_655 ?
K4 Si4 3.8723(10) . ?
K4 Si4 3.8723(10) 2_655 ?
K5 O4 2.787(3) 1_455 ?
K5 O13 2.792(3) 2_556 ?
K5 O14 2.799(3) 1_565 ?
K5 O5 2.807(3) . ?
K5 O13 2.846(3) 1_565 ?
K5 O3 2.939(3) . ?
K5 O10 3.327(3) 2_656 ?
K5 Si5 3.3492(13) 1_565 ?
K5 O1 3.357(3) 1_455 ?
K5 Si5 3.4818(13) 2_556 ?
K5 Si1 3.5849(13) 1_455 ?
K5 Si1 3.6690(13) . ?
Sm1 O4 2.315(2) 2_656 ?
Sm1 O4 2.315(2) 1_455 ?
Sm1 O5 2.317(3) 2_556 ?
Sm1 O5 2.317(3) . ?
Sm1 O9 2.325(3) 2_656 ?
Sm1 O9 2.325(3) 1_455 ?
Sm1 K5 3.7982(9) 2_556 ?
Sm1 K3 3.8823(10) 2_556 ?
Sm1 K2 3.8882(9) 1_556 ?
Sm1 K2 3.8882(9) 2 ?
Sm2 O14 2.272(3) 1_665 ?
Sm2 O13 2.277(3) 1_565 ?
Sm2 O12 2.333(3) 1_565 ?
Sm2 O16 2.360(3) 1_565 ?
Sm2 O1 2.365(2) 2_666 ?
Sm2 O1 2.406(2) . ?
Sm2 Si1 3.4206(10) . ?
Sm2 Sm2 3.8572(5) 2_666 ?
Sm2 K2 4.0200(9) 2_655 ?
Sm2 K1 4.1074(11) 1_565 ?
Sm2 K5 4.1712(9) 2_566 ?
Sm2 K5 4.2889(10) 1_655 ?
Si1 O4 1.584(3) . ?
Si1 O1 1.612(2) . ?
Si1 O3 1.640(3) . ?
Si1 O2 1.671(3) . ?
Si1 K5 3.5849(13) 1_655 ?
Si1 K3 3.7305(15) 2_656 ?
Si1 K2 3.8533(13) 2_655 ?
Si2 O5 1.572(3) . ?
Si2 O7 1.636(3) . ?
Si2 O6 1.636(3) . ?
Si2 O2 1.643(3) . ?
Si2 K2 3.6135(14) 2 ?
Si2 K2 3.6888(14) 2_655 ?
Si3 O9 1.579(3) . ?
Si3 O3 1.621(3) 2_656 ?
Si3 O7 1.630(3) . ?
Si3 O8 1.633(3) . ?
Si3 K3 3.6387(15) 1_655 ?
Si3 K2 3.7057(13) 2_655 ?
Si3 K5 3.8226(13) 2_656 ?
Si4 O12 1.587(3) . ?
Si4 O11 1.607(3) . ?
Si4 O8 1.637(3) . ?
Si4 O10 1.640(3) . ?
Si5 O13 1.596(3) . ?
Si5 O14 1.596(3) . ?
Si5 O10 1.655(3) 1_455 ?
Si5 O15 1.663(3) . ?
Si5 K5 3.3492(13) 1_545 ?
Si5 K5 3.4818(13) 2_556 ?
Si5 K2 3.7101(13) 2_545 ?
Si5 K1 3.8896(14) 2_545 ?
Si6 O16 1.583(3) . ?
Si6 O11 1.608(3) 2_645 ?
Si6 O6 1.625(3) 1_545 ?
Si6 O15 1.641(3) . ?
Si6 K1 3.6033(14) 2_645 ?
Si6 K2 3.9204(14) 2_545 ?
O1 Sm2 2.365(2) 2_666 ?
O1 K5 3.357(3) 1_655 ?
O2 K2 2.933(3) 2_655 ?
O3 Si3 1.621(3) 2_656 ?
O4 Sm1 2.315(2) 1_655 ?
O4 K5 2.787(3) 1_655 ?
O4 K3 2.877(3) 2_656 ?
O5 K2 2.848(3) 2 ?
O6 Si6 1.625(3) 1_565 ?
O6 K2 3.189(3) 2 ?
O8 K3 3.373(3) 1_655 ?
O9 Sm1 2.325(3) 1_655 ?
O9 K3 2.776(3) 1_655 ?
O9 K2 2.808(3) 2_655 ?
O10 Si5 1.655(3) 1_655 ?
O10 K5 3.327(3) 2_656 ?
O10 K1 3.376(3) 1_655 ?
O10 K3 3.409(3) 1_655 ?
O11 Si6 1.608(3) 2_645 ?
O12 Sm2 2.333(3) 1_545 ?
O13 Sm2 2.277(3) 1_545 ?
O13 K5 2.792(3) 2_556 ?
O13 K5 2.846(3) 1_545 ?
O14 Sm2 2.272(3) 1_445 ?
O14 K5 2.799(3) 1_545 ?
O14 K2 2.820(3) 2_545 ?
O15 K1 2.996(3) 2_545 ?
O15 K2 3.378(3) 2_545 ?
O16 Sm2 2.360(3) 1_545 ?
O16 K1 2.744(3) 2_645 ?
O16 K2 3.231(3) 2_645 ?
